data_1508745
loop_
_publ_author_name
'Lam, Jonathan K.'
'Schmidt, Yvonne'
'Vanderwal, Christopher D.'

_publ_section_title
;
 Complex polycyclic scaffolds by metathesis rearrangement of Himbert
 arene/allene cycloadducts.
;
_journal_issue 21
_journal_name_full 'Organic letters'
_journal_page_first 5566
_journal_page_last 5569
_journal_paper_doi 10.1021/ol302680m
_journal_volume 14
_journal_year 2012
_chemical_formula_sum 'C13 H12 N2 O3'
_chemical_formula_weight 244.25
_chemical_name_systematic
; 
 ? 
;
_space_group_IT_number 14
_symmetry_cell_setting monoclinic
_symmetry_space_group_name_Hall '-P 2yn'
_symmetry_space_group_name_H-M 'P 1 21/n 1'
_atom_sites_solution_hydrogens difmap
_atom_sites_solution_primary direct
_atom_sites_solution_secondary difmap
_audit_creation_method SHELXTL
_cell_angle_alpha 90.00
_cell_angle_beta 116.9766(7)
_cell_angle_gamma 90.00
_cell_formula_units_Z 4
_cell_length_a 10.5663(7)
_cell_length_b 10.9334(7)
_cell_length_c 11.1163(8)
_cell_measurement_reflns_used 8506
_cell_measurement_temperature 143(2)
_cell_measurement_theta_max 28.23
_cell_measurement_theta_min 2.77
_cell_volume 1144.48(13)
_computing_cell_refinement 'Bruker SAINT'
_computing_data_collection 'Bruker APEX2'
_computing_data_reduction 'Bruker SAINT'
_computing_molecular_graphics 'Bruker SHELXTL'
_computing_publication_material 'Bruker SHELXTL'
_computing_structure_refinement 'SHELXL-97 (Sheldrick, 2008)'
_computing_structure_solution 'SHELXS-97 (Sheldrick, 2008)'
_diffrn_ambient_temperature 143(2)
_diffrn_measured_fraction_theta_full 0.999
_diffrn_measured_fraction_theta_max 0.939
_diffrn_measurement_device_type 'Bruker APEX-II CCD'
_diffrn_measurement_method '\f and \w scans'
_diffrn_radiation_monochromator graphite
_diffrn_radiation_source 'fine-focus sealed tube'
_diffrn_radiation_type MoK\a
_diffrn_radiation_wavelength 0.71073
_diffrn_reflns_av_R_equivalents 0.0167
_diffrn_reflns_av_sigmaI/netI 0.0129
_diffrn_reflns_limit_h_max 13
_diffrn_reflns_limit_h_min -14
_diffrn_reflns_limit_k_max 14
_diffrn_reflns_limit_k_min -14
_diffrn_reflns_limit_l_max 14
_diffrn_reflns_limit_l_min -14
_diffrn_reflns_number 12984
_diffrn_reflns_theta_full 25.50
_diffrn_reflns_theta_max 28.50
_diffrn_reflns_theta_min 2.21
_exptl_absorpt_coefficient_mu 0.103
_exptl_absorpt_correction_T_max 0.9798
_exptl_absorpt_correction_T_min 0.9645
_exptl_absorpt_correction_type multi-scan
_exptl_absorpt_process_details 'Bruker SADABS'
_exptl_crystal_colour colorless
_exptl_crystal_density_diffrn 1.418
_exptl_crystal_density_meas ?
_exptl_crystal_density_method 'not measured'
_exptl_crystal_description irregular
_exptl_crystal_F_000 512
_exptl_crystal_size_max 0.36
_exptl_crystal_size_mid 0.21
_exptl_crystal_size_min 0.20
_refine_diff_density_max 0.369
_refine_diff_density_min -0.226
_refine_diff_density_rms 0.044
_refine_ls_extinction_method none
_refine_ls_goodness_of_fit_ref 1.048
_refine_ls_hydrogen_treatment refall
_refine_ls_matrix_type full
_refine_ls_number_parameters 211
_refine_ls_number_reflns 2725
_refine_ls_number_restraints 0
_refine_ls_restrained_S_all 1.048
_refine_ls_R_factor_all 0.0398
_refine_ls_R_factor_gt 0.0364
_refine_ls_shift/su_max 0.001
_refine_ls_shift/su_mean 0.000
_refine_ls_structure_factor_coef Fsqd
_refine_ls_weighting_details 'calc w=1/[\s^2^(Fo^2^)+(0.0501P)^2^+0.4692P] where P=(Fo^2^+2Fc^2^)/3'
_refine_ls_weighting_scheme calc
_refine_ls_wR_factor_gt 0.0940
_refine_ls_wR_factor_ref 0.0969
_reflns_number_gt 2479
_reflns_number_total 2725
_reflns_threshold_expression >2sigma(I)
_cod_data_source_file ol302680m_si_002.cif
_cod_data_source_block cdv16
_cod_depositor_comments
;
The following automatic conversions were performed:

'_symmetry_cell_setting' value 'Monoclinic' changed to 'monoclinic'
according to /home/saulius/struct/CIF-dictionaries/cif_core.dic
dictionary named 'cif_core.dic' version 2.4.2 from 2011-04-26.

Automatic conversion script
Id: cif_fix_values 1891 2012-01-12 08:04:46Z andrius 

The following automatic conversions were performed:

'_exptl_crystal_density_meas' value 'not_measured' was changed to '?'
- the value is perceived as not measured.

Automatic conversion script
Id: cif_fix_values 3008 2015-01-20 13:52:24Z robertas 
;
_cod_original_sg_symbol_H-M P2(1)/n
_cod_database_code 1508745

loop_
_symmetry_equiv_pos_as_xyz
'x, y, z'
'-x+1/2, y+1/2, -z+1/2'
'-x, -y, -z'
'x-1/2, -y-1/2, z-1/2'

loop_
_atom_site_label
_atom_site_type_symbol
_atom_site_fract_x
_atom_site_fract_y
_atom_site_fract_z
_atom_site_U_iso_or_equiv
_atom_site_adp_type
_atom_site_occupancy
_atom_site_symmetry_multiplicity
_atom_site_calc_flag
O1 O 0.22977(9) 0.00146(8) 1.23160(8) 0.0243(2) Uani 1 1 d
O2 O 0.32499(10) 0.53449(8) 0.93473(10) 0.0310(2) Uani 1 1 d
O3 O 0.35003(11) 0.41431(10) 0.79202(10) 0.0340(2) Uani 1 1 d
N1 N 0.17208(9) 0.19813(8) 1.14960(9) 0.01554(19) Uani 1 1 d
N2 N 0.29707(10) 0.44094(9) 0.86682(10) 0.0217(2) Uani 1 1 d
C1 C 0.18764(11) 0.07325(10) 1.13727(11) 0.0172(2) Uani 1 1 d
C2 C 0.14221(11) 0.04753(10) 0.99277(11) 0.0175(2) Uani 1 1 d
C3 C 0.08285(11) 0.14739(9) 0.92092(10) 0.0153(2) Uani 1 1 d
C4 C 0.02628(12) 0.17696(10) 0.77540(10) 0.0170(2) Uani 1 1 d
C5 C 0.12594(11) 0.26935(10) 0.75408(10) 0.0172(2) Uani 1 1 d
C6 C 0.19636(11) 0.35179(9) 0.87544(11) 0.0167(2) Uani 1 1 d
C7 C 0.18430(11) 0.35058(9) 0.98928(11) 0.0159(2) Uani 1 1 d
C8 C 0.09715(11) 0.25272(9) 1.01406(10) 0.0150(2) Uani 1 1 d
C9 C -0.03464(11) 0.30655(10) 1.01493(11) 0.0189(2) Uani 1 1 d
C10 C -0.02537(12) 0.30039(11) 1.13778(12) 0.0219(2) Uani 1 1 d
C11 C 0.11071(12) 0.24138(11) 1.23771(11) 0.0198(2) Uani 1 1 d
C12 C 0.04019(13) 0.34216(11) 0.62716(12) 0.0224(2) Uani 1 1 d
C13 C 0.05202(18) 0.33128(13) 0.51488(13) 0.0352(3) Uani 1 1 d
H2 H 0.1512(15) -0.0300(14) 0.9603(14) 0.023(3) Uiso 1 1 d
H4A H -0.0691(16) 0.2155(13) 0.7440(14) 0.020(3) Uiso 1 1 d
H4B H 0.0186(15) 0.1055(14) 0.7215(14) 0.021(3) Uiso 1 1 d
H5 H 0.2012(15) 0.2244(14) 0.7423(14) 0.022(3) Uiso 1 1 d
H7 H 0.2316(15) 0.4090(14) 1.0572(14) 0.021(3) Uiso 1 1 d
H9 H -0.1086(16) 0.3455(14) 0.9361(15) 0.025(4) Uiso 1 1 d
H10 H -0.0955(16) 0.3318(15) 1.1633(15) 0.028(4) Uiso 1 1 d
H11A H 0.1717(15) 0.3009(14) 1.3033(14) 0.021(3) Uiso 1 1 d
H11B H 0.0993(15) 0.1698(14) 1.2870(14) 0.024(4) Uiso 1 1 d
H12 H -0.0292(17) 0.3975(16) 0.6315(15) 0.032(4) Uiso 1 1 d
H13A H 0.120(2) 0.2751(18) 0.5065(19) 0.049(5) Uiso 1 1 d
H13B H -0.006(2) 0.3749(18) 0.4371(19) 0.047(5) Uiso 1 1 d

loop_
_atom_site_aniso_label
_atom_site_aniso_U_11
_atom_site_aniso_U_22
_atom_site_aniso_U_33
_atom_site_aniso_U_23
_atom_site_aniso_U_13
_atom_site_aniso_U_12
O1 0.0287(4) 0.0215(4) 0.0198(4) 0.0069(3) 0.0085(3) 0.0031(3)
O2 0.0348(5) 0.0186(4) 0.0423(5) -0.0030(4) 0.0198(4) -0.0080(4)
O3 0.0378(5) 0.0411(5) 0.0340(5) -0.0026(4) 0.0258(4) -0.0119(4)
N1 0.0174(4) 0.0166(4) 0.0128(4) 0.0009(3) 0.0070(3) -0.0003(3)
N2 0.0219(5) 0.0206(5) 0.0225(5) 0.0045(4) 0.0100(4) -0.0021(4)
C1 0.0151(5) 0.0180(5) 0.0182(5) 0.0019(4) 0.0072(4) -0.0001(4)
C2 0.0195(5) 0.0159(5) 0.0177(5) -0.0007(4) 0.0091(4) -0.0010(4)
C3 0.0149(5) 0.0159(5) 0.0160(5) -0.0019(4) 0.0078(4) -0.0031(4)
C4 0.0190(5) 0.0172(5) 0.0145(5) -0.0005(4) 0.0074(4) -0.0010(4)
C5 0.0205(5) 0.0178(5) 0.0150(5) 0.0011(4) 0.0095(4) 0.0009(4)
C6 0.0165(5) 0.0145(5) 0.0190(5) 0.0027(4) 0.0079(4) 0.0001(4)
C7 0.0163(5) 0.0128(5) 0.0168(5) 0.0009(4) 0.0058(4) 0.0007(4)
C8 0.0162(5) 0.0154(5) 0.0128(4) 0.0007(4) 0.0060(4) 0.0000(4)
C9 0.0167(5) 0.0187(5) 0.0201(5) -0.0005(4) 0.0074(4) 0.0013(4)
C10 0.0211(5) 0.0234(6) 0.0246(6) -0.0024(4) 0.0134(5) 0.0010(4)
C11 0.0234(5) 0.0229(5) 0.0158(5) -0.0009(4) 0.0114(4) -0.0006(4)
C12 0.0269(6) 0.0199(5) 0.0188(5) 0.0031(4) 0.0089(5) 0.0000(4)
C13 0.0574(9) 0.0281(7) 0.0201(6) 0.0052(5) 0.0175(6) 0.0051(6)

loop_
_atom_type_symbol
_atom_type_description
_atom_type_scat_dispersion_real
_atom_type_scat_dispersion_imag
_atom_type_scat_source
C C 0.0033 0.0016 'International Tables Vol C Tables 4.2.6.8 and 6.1.1.4'
H H 0.0000 0.0000 'International Tables Vol C Tables 4.2.6.8 and 6.1.1.4'
N N 0.0061 0.0033 'International Tables Vol C Tables 4.2.6.8 and 6.1.1.4'
O O 0.0106 0.0060 'International Tables Vol C Tables 4.2.6.8 and 6.1.1.4'

loop_
_geom_angle_atom_site_label_1
_geom_angle_atom_site_label_2
_geom_angle_atom_site_label_3
_geom_angle
C1 N1 C8 109.27(8)
C1 N1 C11 119.17(9)
C8 N1 C11 110.78(8)
O2 N2 O3 123.93(10)
O2 N2 C6 119.34(10)
O3 N2 C6 116.72(10)
O1 C1 N1 124.09(10)
O1 C1 C2 128.50(10)
N1 C1 C2 107.41(9)
C3 C2 C1 109.16(9)
C3 C2 H2 127.6(9)
C1 C2 H2 123.1(9)
C2 C3 C4 132.89(10)
C2 C3 C8 109.95(9)
C4 C3 C8 116.55(9)
C3 C4 C5 110.02(9)
C3 C4 H4A 108.5(8)
C5 C4 H4A 108.6(8)
C3 C4 H4B 112.3(8)
C5 C4 H4B 107.7(8)
H4A C4 H4B 109.7(12)
C6 C5 C12 111.32(9)
C6 C5 C4 110.23(8)
C12 C5 C4 108.91(9)
C6 C5 H5 108.3(8)
C12 C5 H5 108.3(8)
C4 C5 H5 109.7(9)
C7 C6 N2 116.83(10)
C7 C6 C5 128.65(10)
N2 C6 C5 114.44(9)
C6 C7 C8 120.58(10)
C6 C7 H7 120.8(9)
C8 C7 H7 118.6(8)
N1 C8 C3 103.44(8)
N1 C8 C9 102.69(8)
C3 C8 C9 119.61(9)
N1 C8 C7 112.51(8)
C3 C8 C7 107.09(8)
C9 C8 C7 111.26(9)
C10 C9 C8 110.37(10)
C10 C9 H9 127.3(9)
C8 C9 H9 122.1(9)
C9 C10 C11 112.41(10)
C9 C10 H10 125.1(9)
C11 C10 H10 122.5(9)
N1 C11 C10 101.98(8)
N1 C11 H11A 111.8(8)
C10 C11 H11A 110.7(9)
N1 C11 H11B 108.2(9)
C10 C11 H11B 115.5(9)
H11A C11 H11B 108.6(12)
C13 C12 C5 124.29(12)
C13 C12 H12 120.3(9)
C5 C12 H12 115.4(9)
C12 C13 H13A 122.4(11)
C12 C13 H13B 121.7(12)
H13A C13 H13B 115.9(15)

loop_
_geom_bond_atom_site_label_1
_geom_bond_atom_site_label_2
_geom_bond_distance
O1 C1 1.2207(13)
O2 N2 1.2251(14)
O3 N2 1.2295(13)
N1 C1 1.3894(14)
N1 C8 1.4735(13)
N1 C11 1.4764(13)
N2 C6 1.4779(14)
C1 C2 1.4800(15)
C2 C3 1.3300(15)
C2 H2 0.942(15)
C3 C4 1.4836(14)
C3 C8 1.5096(14)
C4 C5 1.5530(15)
C4 H4A 0.998(15)
C4 H4B 0.966(15)
C5 C6 1.5084(15)
C5 C12 1.5118(15)
C5 H5 0.993(15)
C6 C7 1.3282(15)
C7 C8 1.5161(14)
C7 H7 0.941(15)
C8 C9 1.5159(15)
C9 C10 1.3258(16)
C9 H9 0.968(15)
C10 C11 1.5062(16)
C10 H10 0.969(16)
C11 H11A 0.972(15)
C11 H11B 0.994(15)
C12 C13 1.3150(18)
C12 H12 0.969(17)
C13 H13A 0.98(2)
C13 H13B 0.93(2)

loop_
_geom_torsion_atom_site_label_1
_geom_torsion_atom_site_label_2
_geom_torsion_atom_site_label_3
_geom_torsion_atom_site_label_4
_geom_torsion
C8 N1 C1 O1 -170.60(10)
C11 N1 C1 O1 -41.88(15)
C8 N1 C1 C2 8.48(11)
C11 N1 C1 C2 137.20(9)
O1 C1 C2 C3 170.07(11)
N1 C1 C2 C3 -8.95(12)
C1 C2 C3 C4 176.15(11)
C1 C2 C3 C8 5.66(12)
C2 C3 C4 C5 -109.07(13)
C8 C3 C4 C5 60.92(12)
C3 C4 C5 C6 -31.14(12)
C3 C4 C5 C12 -153.54(9)
O2 N2 C6 C7 -25.93(15)
O3 N2 C6 C7 152.80(11)
O2 N2 C6 C5 156.98(10)
O3 N2 C6 C5 -24.29(14)
C12 C5 C6 C7 122.55(12)
C4 C5 C6 C7 1.57(15)
C12 C5 C6 N2 -60.79(12)
C4 C5 C6 N2 178.24(9)
N2 C6 C7 C8 -172.76(9)
C5 C6 C7 C8 3.84(17)
C1 N1 C8 C3 -5.11(11)
C11 N1 C8 C3 -138.34(9)
C1 N1 C8 C9 119.96(9)
C11 N1 C8 C9 -13.27(11)
C1 N1 C8 C7 -120.33(9)
C11 N1 C8 C7 106.44(10)
C2 C3 C8 N1 -0.55(11)
C4 C3 C8 N1 -172.77(8)
C2 C3 C8 C9 -113.86(11)
C4 C3 C8 C9 73.92(12)
C2 C3 C8 C7 118.48(10)
C4 C3 C8 C7 -53.74(11)
C6 C7 C8 N1 133.19(10)
C6 C7 C8 C3 20.19(13)
C6 C7 C8 C9 -112.21(11)
N1 C8 C9 C10 8.41(12)
C3 C8 C9 C10 122.12(11)
C7 C8 C9 C10 -112.17(11)
C8 C9 C10 C11 -0.60(14)
C1 N1 C11 C10 -115.16(10)
C8 N1 C11 C10 12.86(11)
C9 C10 C11 N1 -7.44(13)
C6 C5 C12 C13 128.33(13)
C4 C5 C12 C13 -109.93(14)
